data_4313519
loop_
_publ_author_name
'Anastassiya V. Makarycheva-Mikhailova'
'Vadim Yu. Kukushkin'
'Alexey A. Nazarov'
'Dmitrii A. Garnovskii'
'Armando J. L. Pombeiro'
'Matti Haukka'
'Bernhard K. Keppler'
'Markus Galanski'

_publ_section_title
;
 Amidines Derived from Pt(IV)-Mediated Nitrile-Amino Alcohol Coupling and
 Their Zn(II)-Catalyzed Conversion into Oxazolines
;
_journal_name_full 'Inorganic Chemistry'
_journal_page_first 2805
_journal_page_last 2813
_journal_paper_doi 10.1021/ic034070t
_journal_volume 42
_journal_year 2003
_chemical_formula_sum 'C10 H24 Cl4 N4 O2 Pt'
_chemical_formula_weight 569.22
_chemical_name_common trans-[PtCl4{Z-NH=C(Et)NHCH2CH2OH}2]
_space_group_IT_number 14
_symmetry_cell_setting monoclinic
_symmetry_space_group_name_Hall '-P 2yn'
_symmetry_space_group_name_H-M 'P 1 21/n 1'
_atom_sites_solution_hydrogens geom
_atom_sites_solution_primary direct
_atom_sites_solution_secondary difmap
_audit_creation_method SHELXL-97
_cell_angle_alpha 90.00
_cell_angle_beta 97.909(3)
_cell_angle_gamma 90.00
_cell_formula_units_Z 2
_cell_length_a 7.8130(4)
_cell_length_b 13.1622(8)
_cell_length_c 8.7544(5)
_cell_measurement_temperature 120(2)
_cell_volume 891.71(9)
_computing_cell_refinement 'Denzo/Scalepack (Otwinowski & Minor, 1997)'
_computing_data_collection 'Collect (Nonius BV, 1997-2000)'
_computing_data_reduction 'Denzo/Scalepack (Otwinowski & Minor, 1997)'
_computing_molecular_graphics 'ORTEP-3 for Windows (Farrugia, 1997-2001)'
_computing_publication_material 'SHELXL-97 (Sheldrick, 1997)'
_computing_structure_refinement 'SHELXL-97 (Sheldrick, 1997)'
_computing_structure_solution 'SIR97 (Altomare et al., 1997)'
_diffrn_ambient_temperature 120(2)
_diffrn_detector_area_resol_mean 9
_diffrn_measured_fraction_theta_full 0.999
_diffrn_measured_fraction_theta_max 0.999
_diffrn_measurement_device '95mm CCD camera on \k-goniostat'
_diffrn_measurement_device_type KappaCCD
_diffrn_measurement_method CCD
_diffrn_radiation_monochromator 'horizonally mounted graphite crystal'
_diffrn_radiation_source 'fine-focus sealed tube'
_diffrn_radiation_type MoK\a
_diffrn_radiation_wavelength 0.71073
_diffrn_reflns_av_R_equivalents 0.0606
_diffrn_reflns_av_sigmaI/netI 0.0436
_diffrn_reflns_limit_h_max 9
_diffrn_reflns_limit_h_min -9
_diffrn_reflns_limit_k_max 16
_diffrn_reflns_limit_k_min -16
_diffrn_reflns_limit_l_max 10
_diffrn_reflns_limit_l_min -10
_diffrn_reflns_number 11539
_diffrn_reflns_theta_full 26.00
_diffrn_reflns_theta_max 26.00
_diffrn_reflns_theta_min 3.05
_exptl_absorpt_coefficient_mu 8.475
_exptl_absorpt_correction_T_max 0.17559
_exptl_absorpt_correction_T_min 0.12871
_exptl_absorpt_correction_type multi-scan
_exptl_absorpt_process_details 'Xprep in Shelxtl v.6.12 (Bruker AXS, 2001)'
_exptl_crystal_colour orange
_exptl_crystal_density_diffrn 2.120
_exptl_crystal_density_method 'not measured'
_exptl_crystal_description needle
_exptl_crystal_F_000 548
_exptl_crystal_size_max 0.15
_exptl_crystal_size_mid 0.10
_exptl_crystal_size_min 0.05
_refine_diff_density_max 1.092
_refine_diff_density_min -0.926
_refine_diff_density_rms 0.151
_refine_ls_extinction_method none
_refine_ls_goodness_of_fit_ref 1.116
_refine_ls_hydrogen_treatment mixed
_refine_ls_matrix_type full
_refine_ls_number_parameters 98
_refine_ls_number_reflns 1756
_refine_ls_number_restraints 0
_refine_ls_restrained_S_all 1.116
_refine_ls_R_factor_all 0.0466
_refine_ls_R_factor_gt 0.0267
_refine_ls_shift/su_max 0.000
_refine_ls_shift/su_mean 0.000
_refine_ls_structure_factor_coef Fsqd
_refine_ls_weighting_details 'calc w=1/[\s^2^(Fo^2^)+(0.0111P)^2^+2.0637P] where P=(Fo^2^+2Fc^2^)/3'
_refine_ls_weighting_scheme calc
_refine_ls_wR_factor_gt 0.0543
_refine_ls_wR_factor_ref 0.0602
_reflns_number_gt 1312
_reflns_number_total 1756
_reflns_threshold_expression >2sigma(I)
_cod_data_source_file ic034070tsi20030324_015235_1.cif
_cod_data_source_block trans-[PtCl4{Z-NH=C(Et)NHCH2CH2OH}2]
_cod_depositor_comments
;
The following automatic conversions were performed:

data name '_atom_site_symetry_multiplicity' was replaced with
'_atom_site_symmetry_multiplicity' as specified in the replacement
file 'data/replacement-values/replacement_tags.lst'.

Automatic conversion script
Id: cif_correct_tags 9268 2022-04-12 08:56:07Z antanas 
;
_cod_original_sg_symbol_H-M 'P 21/n'
_cod_database_code 4313519

loop_
_symmetry_equiv_pos_as_xyz
'x, y, z'
'-x+1/2, y+1/2, -z+1/2'
'-x, -y, -z'
'x-1/2, -y-1/2, z-1/2'

loop_
_atom_site_label
_atom_site_type_symbol
_atom_site_fract_x
_atom_site_fract_y
_atom_site_fract_z
_atom_site_U_iso_or_equiv
_atom_site_adp_type
_atom_site_occupancy
_atom_site_symmetry_multiplicity
_atom_site_calc_flag
_atom_site_refinement_flags
_atom_site_disorder_assembly
_atom_site_disorder_group
Pt1 Pt 0.0000 0.0000 0.0000 0.01978(10) Uani 1 2 d S . .
Cl1 Cl -0.12920(18) 0.06655(11) -0.23404(17) 0.0264(3) Uani 1 1 d . . .
Cl2 Cl -0.07436(18) -0.16225(11) -0.09176(18) 0.0272(3) Uani 1 1 d . . .
O1 O 0.2178(5) -0.3366(3) -0.1593(5) 0.0339(10) Uani 1 1 d . . .
H01 H 0.1215 -0.2867 -0.1374 0.051 Uiso 1 1 d R . .
N1 N 0.2215(5) -0.0014(4) -0.0988(5) 0.0223(9) Uani 1 1 d . . .
H1 H 0.2404 0.0583 -0.1593 0.027 Uiso 1 1 d R . .
N2 N 0.3506(6) -0.1504(4) -0.0133(6) 0.0257(11) Uani 1 1 d . . .
H2 H 0.3008 -0.1445 0.0777 0.031 Uiso 1 1 d R . .
C1 C 0.3405(7) -0.0711(4) -0.1072(6) 0.0225(12) Uani 1 1 d . . .
C2 C 0.4598(7) -0.0594(5) -0.2256(7) 0.0278(14) Uani 1 1 d . . .
H2A H 0.5711 -0.0932 -0.1887 0.033 Uiso 1 1 calc R . .
H2B H 0.4832 0.0136 -0.2399 0.033 Uiso 1 1 calc R . .
C3 C 0.3835(8) -0.1052(5) -0.3789(8) 0.0386(16) Uani 1 1 d . . .
H3A H 0.3714 -0.1788 -0.3674 0.058 Uiso 1 1 calc R . .
H3B H 0.4600 -0.0913 -0.4562 0.058 Uiso 1 1 calc R . .
H3C H 0.2697 -0.0752 -0.4123 0.058 Uiso 1 1 calc R . .
C4 C 0.4573(7) -0.2420(4) -0.0214(7) 0.0293(14) Uani 1 1 d . . .
H4A H 0.5473 -0.2453 0.0698 0.035 Uiso 1 1 calc R . .
H4B H 0.5153 -0.2397 -0.1151 0.035 Uiso 1 1 calc R . .
C5 C 0.3413(8) -0.3347(5) -0.0262(7) 0.0310(14) Uani 1 1 d . . .
H5A H 0.4132 -0.3968 -0.0232 0.037 Uiso 1 1 calc R . .
H5B H 0.2812 -0.3349 0.0663 0.037 Uiso 1 1 calc R . .

loop_
_atom_site_aniso_label
_atom_site_aniso_U_11
_atom_site_aniso_U_22
_atom_site_aniso_U_33
_atom_site_aniso_U_23
_atom_site_aniso_U_13
_atom_site_aniso_U_12
Pt1 0.01867(15) 0.01976(16) 0.02167(17) 0.00029(16) 0.00554(10) 0.00045(16)
Cl1 0.0242(7) 0.0330(8) 0.0222(7) 0.0041(6) 0.0040(6) 0.0026(6)
Cl2 0.0249(7) 0.0216(7) 0.0355(9) -0.0028(6) 0.0054(6) -0.0015(6)
O1 0.032(2) 0.036(2) 0.034(3) -0.008(2) 0.0042(19) 0.001(2)
N1 0.022(2) 0.021(2) 0.024(2) -0.002(2) 0.0054(17) -0.003(2)
N2 0.028(3) 0.023(3) 0.028(3) -0.001(2) 0.009(2) 0.005(2)
C1 0.020(3) 0.025(3) 0.022(3) -0.009(3) 0.000(2) -0.001(3)
C2 0.022(3) 0.031(3) 0.032(4) -0.003(3) 0.007(3) 0.003(3)
C3 0.038(4) 0.046(4) 0.034(4) -0.010(3) 0.012(3) -0.002(3)
C4 0.033(4) 0.025(3) 0.031(4) -0.004(3) 0.008(3) 0.006(3)
C5 0.039(3) 0.029(3) 0.027(4) 0.001(3) 0.008(3) 0.006(3)

loop_
_atom_type_symbol
_atom_type_description
_atom_type_scat_dispersion_real
_atom_type_scat_dispersion_imag
_atom_type_scat_source
C C 0.0033 0.0016 'International Tables Vol C Tables 4.2.6.8 and 6.1.1.4'
H H 0.0000 0.0000 'International Tables Vol C Tables 4.2.6.8 and 6.1.1.4'
N N 0.0061 0.0033 'International Tables Vol C Tables 4.2.6.8 and 6.1.1.4'
O O 0.0106 0.0060 'International Tables Vol C Tables 4.2.6.8 and 6.1.1.4'
Cl Cl 0.1484 0.1585 'International Tables Vol C Tables 4.2.6.8 and 6.1.1.4'
Pt Pt -1.7033 8.3905 'International Tables Vol C Tables 4.2.6.8 and 6.1.1.4'

loop_
_geom_angle_atom_site_label_1
_geom_angle_atom_site_label_2
_geom_angle_atom_site_label_3
_geom_angle
_geom_angle_site_symmetry_1
_geom_angle_site_symmetry_3
_geom_angle_publ_flag
N1 Pt1 N1 180.0(2) 3 . ?
N1 Pt1 Cl1 94.56(13) 3 . ?
N1 Pt1 Cl1 85.44(13) . . ?
N1 Pt1 Cl1 85.44(13) 3 3 ?
N1 Pt1 Cl1 94.56(13) . 3 ?
Cl1 Pt1 Cl1 180.00(8) . 3 ?
N1 Pt1 Cl2 91.80(14) 3 3 ?
N1 Pt1 Cl2 88.20(14) . 3 ?
Cl1 Pt1 Cl2 90.91(5) . 3 ?
Cl1 Pt1 Cl2 89.09(5) 3 3 ?
N1 Pt1 Cl2 88.20(14) 3 . ?
N1 Pt1 Cl2 91.80(14) . . ?
Cl1 Pt1 Cl2 89.09(5) . . ?
Cl1 Pt1 Cl2 90.91(5) 3 . ?
Cl2 Pt1 Cl2 180.00(8) 3 . ?
C5 O1 H01 105.6 . . ?
C1 N1 Pt1 132.7(4) . . ?
C1 N1 H1 111.9 . . ?
Pt1 N1 H1 115.2 . . ?
C1 N2 C4 126.9(5) . . ?
C1 N2 H2 117.9 . . ?
C4 N2 H2 114.3 . . ?
N1 C1 N2 119.8(5) . . ?
N1 C1 C2 118.7(5) . . ?
N2 C1 C2 121.5(5) . . ?
C1 C2 C3 111.5(5) . . ?
C1 C2 H2A 109.3 . . ?
C3 C2 H2A 109.3 . . ?
C1 C2 H2B 109.3 . . ?
C3 C2 H2B 109.3 . . ?
H2A C2 H2B 108.0 . . ?
C2 C3 H3A 109.5 . . ?
C2 C3 H3B 109.5 . . ?
H3A C3 H3B 109.5 . . ?
C2 C3 H3C 109.5 . . ?
H3A C3 H3C 109.5 . . ?
H3B C3 H3C 109.5 . . ?
N2 C4 C5 108.6(5) . . ?
N2 C4 H4A 110.0 . . ?
C5 C4 H4A 110.0 . . ?
N2 C4 H4B 110.0 . . ?
C5 C4 H4B 110.0 . . ?
H4A C4 H4B 108.3 . . ?
O1 C5 C4 112.1(5) . . ?
O1 C5 H5A 109.2 . . ?
C4 C5 H5A 109.2 . . ?
O1 C5 H5B 109.2 . . ?
C4 C5 H5B 109.2 . . ?
H5A C5 H5B 107.9 . . ?

loop_
_geom_bond_atom_site_label_1
_geom_bond_atom_site_label_2
_geom_bond_distance
_geom_bond_site_symmetry_2
_geom_bond_publ_flag
Pt1 N1 2.039(4) 3 ?
Pt1 N1 2.039(4) . ?
Pt1 Cl1 2.3270(14) . ?
Pt1 Cl1 2.3270(14) 3 ?
Pt1 Cl2 2.3271(14) 3 ?
Pt1 Cl2 2.3271(14) . ?
O1 C5 1.407(7) . ?
O1 H01 1.0367 . ?
N1 C1 1.315(7) . ?
N1 H1 0.9698 . ?
N2 C1 1.324(7) . ?
N2 C4 1.474(7) . ?
N2 H2 0.9366 . ?
C1 C2 1.495(8) . ?
C2 C3 1.517(8) . ?
C2 H2A 0.9900 . ?
C2 H2B 0.9900 . ?
C3 H3A 0.9800 . ?
C3 H3B 0.9800 . ?
C3 H3C 0.9800 . ?
C4 C5 1.517(8) . ?
C4 H4A 0.9900 . ?
C4 H4B 0.9900 . ?
C5 H5A 0.9900 . ?
C5 H5B 0.9900 . ?

loop_
_geom_hbond_atom_site_label_D
_geom_hbond_atom_site_label_H
_geom_hbond_atom_site_label_A
_geom_hbond_distance_DH
_geom_hbond_distance_HA
_geom_hbond_distance_DA
_geom_hbond_angle_DHA
_geom_hbond_site_symmetry_A
O1 H01 Cl2 1.04 2.31 3.346(4) 174.2 .
N1 H1 O1 0.97 2.16 3.113(6) 165.5 2_554
N2 H2 Cl1 0.94 2.29 3.151(5) 153.1 3

loop_
_geom_torsion_atom_site_label_1
_geom_torsion_atom_site_label_2
_geom_torsion_atom_site_label_3
_geom_torsion_atom_site_label_4
_geom_torsion
_geom_torsion_site_symmetry_1
_geom_torsion_site_symmetry_2
_geom_torsion_site_symmetry_3
_geom_torsion_site_symmetry_4
_geom_torsion_publ_flag
N1 Pt1 N1 C1 -16.2(4) 3 . . . ?
Cl1 Pt1 N1 C1 -132.1(5) . . . . ?
Cl1 Pt1 N1 C1 47.9(5) 3 . . . ?
Cl2 Pt1 N1 C1 136.8(5) 3 . . . ?
Cl2 Pt1 N1 C1 -43.2(5) . . . . ?
Pt1 N1 C1 N2 -16.4(8) . . . . ?
Pt1 N1 C1 C2 162.5(4) . . . . ?
C4 N2 C1 N1 170.4(5) . . . . ?
C4 N2 C1 C2 -8.5(9) . . . . ?
N1 C1 C2 C3 -86.9(6) . . . . ?
N2 C1 C2 C3 92.0(7) . . . . ?
C1 N2 C4 C5 -125.6(6) . . . . ?
N2 C4 C5 O1 63.4(6) . . . . ?
